data_8103860
loop_
_publ_author_name
'Asbrand, M.'
'Eisenmann, B.'
'Somer, M.'

_publ_section_title
;
 Crystal structure of tetrapotassium diarsenidomercurate(II): K4 (Hg As2)
;
_journal_name_full
;
Zeitschrift fuer Kristallographie - New Crystal Structures
;
_journal_page_first 79
_journal_page_last 79
_journal_volume 212
_journal_year 1997
_chemical_formula_sum 'As2 Hg K4'
_chemical_name_systematic 'K4 (Hg As2)'
_space_group_IT_number 166
_symmetry_space_group_name_Hall '-R 3 2"'
_symmetry_space_group_name_H-M 'R -3 m :H'
_cell_angle_alpha 90
_cell_angle_beta 90
_cell_angle_gamma 120
_cell_formula_units_Z 3
_cell_length_a 5.763
_cell_length_b 5.763
_cell_length_c 27.696
_cell_volume 796.608
_citation_journal_id_ASTM ZKNSFT
_cod_data_source_file Asbrand_ZKNSFT_1997_1962.cif
_cod_data_source_block As2Hg1K4
_cod_original_cell_volume 796.6085
_cod_original_formula_sum 'As2 Hg1 K4'
_cod_database_code 8103860

loop_
_symmetry_equiv_pos_as_xyz
x,y,z
-y,x-y,z
-x+y,-x,z
y,x,-z
-x,-x+y,-z
x-y,-y,-z
-x,-y,-z
y,-x+y,-z
x-y,x,-z
-y,-x,z
x,x-y,z
-x+y,y,z
x+2/3,y+1/3,z+1/3
-y+2/3,x-y+1/3,z+1/3
-x+y+2/3,-x+1/3,z+1/3
y+2/3,x+1/3,-z+1/3
-x+2/3,-x+y+1/3,-z+1/3
x-y+2/3,-y+1/3,-z+1/3
-x+2/3,-y+1/3,-z+1/3
y+2/3,-x+y+1/3,-z+1/3
x-y+2/3,x+1/3,-z+1/3
-y+2/3,-x+1/3,z+1/3
x+2/3,x-y+1/3,z+1/3
-x+y+2/3,y+1/3,z+1/3
x+1/3,y+2/3,z+2/3
-y+1/3,x-y+2/3,z+2/3
-x+y+1/3,-x+2/3,z+2/3
y+1/3,x+2/3,-z+2/3
-x+1/3,-x+y+2/3,-z+2/3
x-y+1/3,-y+2/3,-z+2/3
-x+1/3,-y+2/3,-z+2/3
y+1/3,-x+y+2/3,-z+2/3
x-y+1/3,x+2/3,-z+2/3
-y+1/3,-x+2/3,z+2/3
x+1/3,x-y+2/3,z+2/3
-x+y+1/3,y+2/3,z+2/3

loop_
_atom_site_label
_atom_site_type_symbol
_atom_site_fract_x
_atom_site_fract_y
_atom_site_fract_z
_atom_site_occupancy
_atom_site_U_iso_or_equiv
Hg1 Hg+2 0 0 0 1 0.0
As1 As-3 0 0 0.08893 1 0.0
K2 K+1 0 0 0.3879 1 0.0
K1 K+1 0 0 0.20832 1 0.0
